data_4129960
loop_
_publ_author_name
'de Ruiter, Graham'
'Thompson, Niklas B.'
'Takase, Michael K.'
'Agapie, Theodor'

_publ_section_title
;
 Intramolecular C-H and C-F Bond Oxygenation Mediated by a Putative
 Terminal Oxo Species in Tetranuclear Iron Complexes.
;
_journal_issue 5
_journal_name_full 'Journal of the American Chemical Society'
_journal_page_first 1486
_journal_page_last 1489
_journal_paper_doi 10.1021/jacs.5b12214
_journal_volume 138
_journal_year 2016
_chemical_formula_moiety 'C84 H59 Fe4 N12 O5, 2(C H2 Cl2), C F3 O3 S, 2(C4 H10 O)'
_chemical_formula_sum 'C95 H83 Cl4 F3 Fe4 N12 O10 S'
_chemical_formula_weight 2006.99
_space_group_crystal_system monoclinic
_space_group_IT_number 14
_space_group_name_Hall '-P 2ybc'
_space_group_name_H-M_alt 'P 1 21/c 1'
_atom_sites_solution_hydrogens geom
_atom_sites_solution_primary direct
_atom_sites_solution_secondary difmap
_audit_creation_date 2015-07-11
_audit_creation_method
;
Olex2 1.2
(compiled 2015.01.26 svn.r3151 for OlexSys, GUI svn.r4998)
SHELXL-2014,

and manual edit

;
_cell_angle_alpha 90
_cell_angle_beta 99.7240(10)
_cell_angle_gamma 90
_cell_formula_units_Z 4
_cell_length_a 17.2200(5)
_cell_length_b 26.3779(9)
_cell_length_c 19.6922(6)
_cell_measurement_reflns_used 9718
_cell_measurement_temperature 100(2)
_cell_measurement_theta_max 28.73
_cell_measurement_theta_min 2.23
_cell_volume 8816.2(5)
_computing_cell_refinement 'SAINT v8.34A (Bruker-AXS, 2007)'
_computing_data_collection 'APEX2 v2014.11-0 (Bruker-AXS, 2014)'
_computing_data_reduction 'SAINT v8.34A (Bruker-AXS, 2007)'
_computing_molecular_graphics 'DIAMOND 3 (Crystal Impact, 1999)'
_computing_publication_material 'Olex2 (Dolomanov et al., 2009)'
_computing_structure_refinement 'SHELXL-2014/7 (Sheldrick, 2014)'
_computing_structure_solution 'XT-2014/4 (Sheldrick, 2012)'
_diffrn_ambient_temperature 100
_diffrn_detector_area_resol_mean 10.24
_diffrn_detector_type 'Bruker PHOTON 100 CMOS'
_diffrn_measured_fraction_theta_full 0.999
_diffrn_measured_fraction_theta_max 0.999
_diffrn_measurement_device '\k-geometry diffractometer'
_diffrn_measurement_device_type 'Bruker D8 VENTURE Kappa Duo PHOTON 100 CMOS'
_diffrn_measurement_method '\f and \w scans'
_diffrn_radiation_monochromator 'multilayer mirrors'
_diffrn_radiation_type MoK\a
_diffrn_radiation_wavelength 0.71073
_diffrn_reflns_av_R_equivalents 0.0577
_diffrn_reflns_av_unetI/netI 0.0572
_diffrn_reflns_Laue_measured_fraction_full 0.999
_diffrn_reflns_Laue_measured_fraction_max 0.999
_diffrn_reflns_limit_h_max 16
_diffrn_reflns_limit_h_min -21
_diffrn_reflns_limit_k_max 33
_diffrn_reflns_limit_k_min -33
_diffrn_reflns_limit_l_max 24
_diffrn_reflns_limit_l_min -23
_diffrn_reflns_number 91743
_diffrn_reflns_point_group_measured_fraction_full 0.999
_diffrn_reflns_point_group_measured_fraction_max 0.999
_diffrn_reflns_theta_full 26.000
_diffrn_reflns_theta_max 26.734
_diffrn_reflns_theta_min 2.235
_diffrn_source 'I\mS HB micro-focus sealed tube'
_diffrn_source_current 1
_diffrn_source_power 0.05
_diffrn_source_type 'Incoatech I\mS HB'
_diffrn_source_voltage 50
_diffrn_standards_number 0
_exptl_absorpt_coefficient_mu 0.865
_exptl_absorpt_correction_T_max 0.7461
_exptl_absorpt_correction_T_min 0.6593
_exptl_absorpt_correction_type multi-scan
_exptl_absorpt_process_details
;
'SADABS-2014/5 (Bruker,2014) was used for absorption correction. wR2(int) was 
0.0776 before and 0.0560 after correction. The Ratio of minimum to maximum 
transmission is 0.8837. The \l/2 correction factor is 0.00150.'
;
_exptl_crystal_colour 'clear brownish black'
_exptl_crystal_colour_lustre clear
_exptl_crystal_colour_modifier brownish
_exptl_crystal_colour_primary black
_exptl_crystal_density_diffrn 1.512
_exptl_crystal_density_method 'not measured'
_exptl_crystal_description plate
_exptl_crystal_F_000 4128
_exptl_crystal_size_max 0.22
_exptl_crystal_size_mid 0.19
_exptl_crystal_size_min 0.1
_refine_diff_density_max 1.630
_refine_diff_density_min -1.596
_refine_diff_density_rms 0.123
_refine_ls_extinction_method none
_refine_ls_goodness_of_fit_ref 1.046
_refine_ls_hydrogen_treatment constr
_refine_ls_matrix_type full
_refine_ls_number_parameters 1176
_refine_ls_number_reflns 18698
_refine_ls_number_restraints 37
_refine_ls_restrained_S_all 1.059
_refine_ls_R_factor_all 0.1008
_refine_ls_R_factor_gt 0.0683
_refine_ls_shift/su_max 0.001
_refine_ls_shift/su_mean 0.000
_refine_ls_structure_factor_coef Fsqd
_refine_ls_weighting_details 'w=1/[\s^2^(Fo^2^)+(0.0928P)^2^+34.1775P] where P=(Fo^2^+2Fc^2^)/3'
_refine_ls_weighting_scheme calc
_refine_ls_wR_factor_gt 0.1774
_refine_ls_wR_factor_ref 0.1968
_reflns_Friedel_coverage 0.000
_reflns_number_gt 13699
_reflns_number_total 18698
_reflns_threshold_expression 'I > 2\s(I)'
_cod_data_source_file ja5b12214_si_001.cif
_cod_data_source_block p15293_f_a
_cod_database_code 4129960
_shelxl_version_number 2014-2
_shelx_space_group_comment
;
The symmetry employed for this shelxl refinement is uniquely defined
by the following loop, which should always be used as a source of
symmetry information in preference to the above space-group names.
They are only intended as comments.
;
_shelx_estimated_absorpt_t_max 0.918
_shelx_estimated_absorpt_t_min 0.833
_olex2_refinement_description
;
1. Fixed Uiso
 At 1.2 times of:
  All C(H) groups, All C(H,H) groups, All C(H,H,H,H) groups
 At 1.5 times of:
  All C(H,H,H) groups
2. Restrained distances
 C103-C102
 1.517 with sigma of 0.01
 C101-C100
 1.517 with sigma of 0.01
 O100-C101
 1.411 with sigma of 0.01
 C103-C102
 1.411 with sigma of 0.01
 C103-O100
 2.376 with sigma of 0.01
 O100-C100
 2.376 with sigma of 0.01
 C102-C101
 2.341 with sigma of 0.01
 C103-C100
 4.7431 with sigma of 0.01
 C104-C107
 4.7431 with sigma of 0.01
 C105-C106
 2.341 with sigma of 0.01
 O101-C104
 2.376 with sigma of 0.01
 O101-C107
 2.376 with sigma of 0.01
 C107-C106
 1.517 with sigma of 0.01
 C105-C104
 1.517 with sigma of 0.01
 O101-C105
 1.411 with sigma of 0.01
 O101-C106
 1.411 with sigma of 0.01
3. Rigid body (RIGU) restrains
 O101, C106, C105, H10D, H10E, C107, C104, H10F, H10G, H10H, H10I, H10J, H10A,
 H10B, H10C
 with sigma for 1-2 distances of 0.004 and sigma for 1-3 distances of 0.004
4. Others
 Sof(Cl2A)=Sof(H10W)=Sof(H10X)=1-FVAR(1)
 Sof(Cl2B)=Sof(H10U)=Sof(H10V)=FVAR(1)
5.a Secondary CH2 refined with riding coordinates:
 C108(H10U,H10V), C108(H10W,H10X), C109(H10Y,H), C106(H10D,H10E), C105(H10F,
 H10G), C102(H10K,H10L), C101(H10S,H10T)
5.b Aromatic/amide H refined with riding coordinates:
 C13(H13), C63(H63), C92(H92), C64(H64), C44(H44), C69(H69), C43(H43),
 C62(H62), C35(H35), C66(H66), C41(H41), C49(H49), C51(H51), C34(H34), C67(H67),
  C81(H81), C82(H82), C15(H15), C25(H25), C46(H46), C24(H24), C53(H53),
 C52(H52), C95(H95), C54(H54), C97(H97), C48(H48), C59(H59), C47(H47), C96(H96),
  C56(H56), C89(H89), C86(H86), C57(H57), C87(H87), C4(H4), C6(H6), C2(H2),
 C36(H36), C26(H26), C71(H71), C91(H91), C16(H16), C68(H68), C33(H33), C72(H72),
  C61(H61), C42(H42), C23(H23), C14(H14), C79(H79), C98(H98), C75(H75),
 C88(H88), C77(H77), C58(H58), C78(H78), C76(H76), C85(H85)
5.c Idealised Me refined as rotating group:
 C104(H10A,H10B,H10C), C107(H10H,H10I,H10J), C100(H10M,H10N,H10O), C103(H10P,
 H10Q,H10R)
;
_shelx_shelxl_version_number 2014/7
_olex2_submission_special_instructions 'No special instructions were received'

loop_
_space_group_symop_operation_xyz
'x, y, z'
'-x, y+1/2, -z+1/2'
'-x, -y, -z'
'x, -y-1/2, z-1/2'

loop_
_atom_site_label
_atom_site_type_symbol
_atom_site_fract_x
_atom_site_fract_y
_atom_site_fract_z
_atom_site_U_iso_or_equiv
_atom_site_adp_type
_atom_site_occupancy
_atom_site_site_symmetry_order
_atom_site_calc_flag
_atom_site_refinement_flags_posn
_atom_site_refinement_flags_adp
_atom_site_refinement_flags_occupancy
_atom_site_disorder_assembly
_atom_site_disorder_group
Fe3 Fe 0.81421(3) 0.66298(2) 0.64683(3) 0.01431(14) Uani 1 1 d . . . . .
Fe2 Fe 0.67430(3) 0.59257(2) 0.63207(3) 0.01639(15) Uani 1 1 d . . . . .
Fe4 Fe 0.65443(4) 0.70899(2) 0.70601(3) 0.01792(15) Uani 1 1 d . . . . .
Fe1 Fe 0.77764(3) 0.60924(2) 0.77339(3) 0.01569(15) Uani 1 1 d . . . . .
O31 O 0.77835(16) 0.60530(10) 0.58779(14) 0.0146(6) Uani 1 1 d . . . . .
O40 O 0.61054(19) 0.76769(13) 0.74205(18) 0.0279(7) Uani 1 1 d . . . . .
O21 O 0.73436(17) 0.55062(11) 0.70721(15) 0.0169(6) Uani 1 1 d . . . . .
O1 O 0.72162(17) 0.65641(11) 0.69004(15) 0.0169(6) Uani 1 1 d . . . . .
O11 O 0.87171(16) 0.62021(11) 0.72384(14) 0.0143(6) Uani 1 1 d . . . . .
N31 N 0.7612(2) 0.69535(13) 0.54303(18) 0.0170(7) Uani 1 1 d . . . . .
N34 N 0.7494(2) 0.75637(13) 0.70346(18) 0.0179(8) Uani 1 1 d . . . . .
N32 N 0.9385(2) 0.67356(13) 0.64364(19) 0.0170(7) Uani 1 1 d . . . . .
N33 N 0.8179(2) 0.73777(13) 0.68504(18) 0.0170(7) Uani 1 1 d . . . . .
N13 N 0.6789(2) 0.63229(14) 0.81763(19) 0.0208(8) Uani 1 1 d . . . . .
N11 N 0.8556(2) 0.66817(14) 0.83274(19) 0.0186(8) Uani 1 1 d . . . . .
N12 N 0.7902(2) 0.54105(14) 0.83532(19) 0.0207(8) Uani 1 1 d . . . . .
N14 N 0.6239(2) 0.66652(14) 0.78670(19) 0.0207(8) Uani 1 1 d . . . . .
N23 N 0.5899(2) 0.64707(15) 0.5860(2) 0.0227(8) Uani 1 1 d . . . . .
N22 N 0.6575(2) 0.55031(14) 0.53762(19) 0.0179(8) Uani 1 1 d . . . . .
N21 N 0.5841(2) 0.55881(15) 0.6905(2) 0.0220(8) Uani 1 1 d . . . . .
N24 N 0.5860(2) 0.69677(15) 0.6106(2) 0.0252(9) Uani 1 1 d . . . . .
C5 C 0.8977(2) 0.53780(16) 0.5838(2) 0.0169(9) Uani 1 1 d . . . . .
C3 C 0.8280(2) 0.48189(16) 0.6501(2) 0.0175(9) Uani 1 1 d . . . . .
C37 C 0.9021(2) 0.56600(16) 0.5187(2) 0.0163(8) Uani 1 1 d . . . . .
C27 C 0.7574(3) 0.44981(16) 0.6528(2) 0.0196(9) Uani 1 1 d . . . . .
C93 C 0.7598(3) 0.80670(17) 0.7176(2) 0.0205(9) Uani 1 1 d . . . . .
C32 C 0.8400(2) 0.59683(16) 0.4855(2) 0.0149(8) Uani 1 1 d . . . . .
C40 C 0.9244(2) 0.67763(16) 0.8112(2) 0.0166(9) Uani 1 1 d . . . . .
C13 C 1.0477(3) 0.60646(18) 0.8569(2) 0.0228(10) Uani 1 1 d . . . . .
H13 H 1.0512 0.6403 0.8737 0.027 Uiso 1 1 calc R . . . .
C1 C 0.9415(2) 0.52861(16) 0.7064(2) 0.0170(9) Uani 1 1 d . . . . .
C65 C 0.7022(2) 0.56479(16) 0.4911(2) 0.0173(9) Uani 1 1 d . . . . .
C94 C 0.6980(3) 0.83831(17) 0.7379(2) 0.0214(9) Uani 1 1 d . . . . .
C11 C 0.9438(2) 0.63857(16) 0.7583(2) 0.0155(8) Uani 1 1 d . . . . .
C63 C 0.6853(3) 0.75797(18) 0.4729(2) 0.0246(10) Uani 1 1 d . . . . .
H63 H 0.6697 0.7924 0.4663 0.030 Uiso 1 1 calc R . . . .
C92 C 0.8355(3) 0.82024(17) 0.7081(2) 0.0231(10) Uani 1 1 d . . . . .
H92 H 0.8593 0.8528 0.7142 0.028 Uiso 1 1 calc R . . . .
C22 C 0.6980(3) 0.46154(17) 0.6914(2) 0.0205(9) Uani 1 1 d . . . . .
C12 C 0.9955(2) 0.59525(17) 0.7960(2) 0.0178(9) Uani 1 1 d . . . . .
C55 C 0.7474(3) 0.50126(17) 0.8085(2) 0.0241(10) Uani 1 1 d . . . . .
C64 C 0.7375(3) 0.74343(17) 0.5313(2) 0.0222(10) Uani 1 1 d . . . . .
H64 H 0.7573 0.7686 0.5642 0.027 Uiso 1 1 calc R . . . .
C17 C 0.9924(2) 0.54504(17) 0.7716(2) 0.0181(9) Uani 1 1 d . . . . .
C44 C 0.8316(3) 0.70071(18) 0.8774(2) 0.0239(10) Uani 1 1 d . . . . .
H44 H 0.7827 0.6944 0.8922 0.029 Uiso 1 1 calc R . . . .
C73 C 0.5657(3) 0.66969(18) 0.8256(3) 0.0246(10) Uani 1 1 d . . . . .
C69 C 0.6088(3) 0.51071(17) 0.5224(2) 0.0214(9) Uani 1 1 d . . . . .
H69 H 0.5785 0.4998 0.5557 0.026 Uiso 1 1 calc R . . . .
C43 C 0.8743(3) 0.74268(18) 0.9029(2) 0.0259(10) Uani 1 1 d . . . . .
H43 H 0.8550 0.7650 0.9340 0.031 Uiso 1 1 calc R . . . .
C62 C 0.6566(3) 0.72208(18) 0.4250(2) 0.0251(10) Uani 1 1 d . . . . .
H62 H 0.6209 0.7312 0.3846 0.030 Uiso 1 1 calc R . . . .
C35 C 0.9791(3) 0.58650(18) 0.4296(2) 0.0234(10) Uani 1 1 d . . . . .
H35 H 1.0265 0.5831 0.4113 0.028 Uiso 1 1 calc R . . . .
C50 C 0.6141(3) 0.52628(17) 0.7407(2) 0.0221(10) Uani 1 1 d . . . . .
C66 C 0.6956(3) 0.54174(17) 0.4273(2) 0.0217(9) Uani 1 1 d . . . . .
H66 H 0.7259 0.5535 0.3945 0.026 Uiso 1 1 calc R . . . .
C41 C 0.9709(3) 0.71871(17) 0.8348(2) 0.0220(9) Uani 1 1 d . . . . .
H41 H 1.0193 0.7245 0.8190 0.026 Uiso 1 1 calc R . . . .
C49 C 0.9705(3) 0.69020(18) 0.5900(2) 0.0243(10) Uani 1 1 d . . . . .
H49 H 0.9365 0.6979 0.5481 0.029 Uiso 1 1 calc R . . . .
C83 C 0.5270(3) 0.7207(2) 0.5680(3) 0.0280(11) Uani 1 1 d . . . . .
C51 C 0.5718(3) 0.51043(19) 0.7904(3) 0.0302(11) Uani 1 1 d . . . . .
H51 H 0.5941 0.4871 0.8250 0.036 Uiso 1 1 calc R . . . .
C34 C 0.9173(3) 0.61467(17) 0.3952(2) 0.0224(10) Uani 1 1 d . . . . .
H34 H 0.9214 0.6303 0.3525 0.027 Uiso 1 1 calc R . . . .
C67 C 0.6445(3) 0.50133(19) 0.4119(3) 0.0262(10) Uani 1 1 d . . . . .
H67 H 0.6394 0.4850 0.3684 0.031 Uiso 1 1 calc R . . . .
C81 C 0.5334(3) 0.6428(2) 0.5315(3) 0.0292(11) Uani 1 1 d . . . . .
H81 H 0.5229 0.6127 0.5050 0.035 Uiso 1 1 calc R . . . .
C82 C 0.4918(3) 0.6874(2) 0.5180(3) 0.0298(11) Uani 1 1 d . . . . .
H82 H 0.4485 0.6938 0.4822 0.036 Uiso 1 1 calc R . . . .
C15 C 1.0894(3) 0.51977(19) 0.8704(2) 0.0278(11) Uani 1 1 d . . . . .
H15 H 1.1206 0.4941 0.8956 0.033 Uiso 1 1 calc R . . . .
C25 C 0.6842(3) 0.37446(18) 0.6072(3) 0.0283(11) Uani 1 1 d . . . . .
H25 H 0.6796 0.3454 0.5782 0.034 Uiso 1 1 calc R . . . .
C99 C 0.6265(3) 0.81685(19) 0.7496(3) 0.0275(11) Uani 1 1 d . . . . .
C46 C 1.0669(3) 0.67082(19) 0.7113(3) 0.0271(11) Uani 1 1 d . . . . .
H46 H 1.0997 0.6646 0.7544 0.033 Uiso 1 1 calc R . . . .
C74 C 0.4943(3) 0.7007(2) 0.8075(3) 0.0308(11) Uani 1 1 d . . . . .
C24 C 0.6264(3) 0.38543(19) 0.6459(3) 0.0315(11) Uani 1 1 d . . . . .
H24 H 0.5818 0.3639 0.6441 0.038 Uiso 1 1 calc R . . . .
C53 C 0.4648(3) 0.5627(2) 0.7382(3) 0.0354(13) Uani 1 1 d . . . . .
H53 H 0.4131 0.5760 0.7361 0.043 Uiso 1 1 calc R . . . .
C52 C 0.4957(3) 0.5293(2) 0.7890(3) 0.0347(13) Uani 1 1 d . . . . .
H52 H 0.4656 0.5190 0.8229 0.042 Uiso 1 1 calc R . . . .
C95 C 0.7078(3) 0.89085(18) 0.7425(2) 0.0264(10) Uani 1 1 d . . . . .
H95 H 0.7556 0.9054 0.7337 0.032 Uiso 1 1 calc R . . . .
C54 C 0.5111(3) 0.5768(2) 0.6899(3) 0.0296(11) Uani 1 1 d . . . . .
H54 H 0.4901 0.6001 0.6549 0.035 Uiso 1 1 calc R . . . .
C97 C 0.5806(3) 0.9010(2) 0.7728(3) 0.0328(12) Uani 1 1 d . . . . .
H97 H 0.5408 0.9224 0.7851 0.039 Uiso 1 1 calc R . . . .
C48 C 1.0504(3) 0.6965(2) 0.5933(3) 0.0351(13) Uani 1 1 d . . . . .
H48 H 1.0716 0.7067 0.5540 0.042 Uiso 1 1 calc R . . . .
C59 C 0.8367(3) 0.53613(19) 0.8972(3) 0.0328(12) Uani 1 1 d . . . . .
H59 H 0.8678 0.5643 0.9154 0.039 Uiso 1 1 calc R . . . .
C84 C 0.5079(3) 0.7745(2) 0.5734(3) 0.0324(12) Uani 1 1 d . . . . .
C47 C 1.0988(3) 0.6875(2) 0.6557(3) 0.0360(13) Uani 1 1 d . . . . .
H47 H 1.1540 0.6929 0.6602 0.043 Uiso 1 1 calc R . . . .
C96 C 0.6499(3) 0.92198(19) 0.7595(3) 0.0315(11) Uani 1 1 d . . . . .
H96 H 0.6576 0.9576 0.7621 0.038 Uiso 1 1 calc R . . . .
C56 C 0.7483(4) 0.4559(2) 0.8442(3) 0.0392(14) Uani 1 1 d . . . . .
H56 H 0.7164 0.4284 0.8250 0.047 Uiso 1 1 calc R . . . .
C89 C 0.5656(3) 0.8114(2) 0.5912(3) 0.0317(11) Uani 1 1 d . . . . .
H89 H 0.6193 0.8017 0.6022 0.038 Uiso 1 1 calc R . . . .
C86 C 0.4103(4) 0.8410(3) 0.5570(4) 0.0592(19) Uani 1 1 d . . . . .
H86 H 0.3568 0.8511 0.5449 0.071 Uiso 1 1 calc R . . . .
C57 C 0.7959(5) 0.4511(2) 0.9079(3) 0.058(2) Uani 1 1 d . . . . .
H57 H 0.7974 0.4201 0.9327 0.069 Uiso 1 1 calc R . . . .
C87 C 0.4673(4) 0.8770(3) 0.5755(4) 0.0566(18) Uani 1 1 d . . . . .
H87 H 0.4535 0.9118 0.5765 0.068 Uiso 1 1 calc R . . . .
C4 C 0.8380(2) 0.50270(15) 0.5878(2) 0.0160(8) Uani 1 1 d . . . . .
H4 H 0.8036 0.4930 0.5469 0.019 Uiso 1 1 calc R . . . .
C21 C 0.7000(3) 0.50998(16) 0.7366(2) 0.0191(9) Uani 1 1 d . . . . .
C31 C 0.7636(2) 0.60665(16) 0.5159(2) 0.0154(8) Uani 1 1 d . . . . .
C6 C 0.9507(2) 0.54928(16) 0.6431(2) 0.0170(9) Uani 1 1 d . . . . .
H6 H 0.9936 0.5714 0.6406 0.020 Uiso 1 1 calc R . . . .
C60 C 0.7329(2) 0.65991(16) 0.4957(2) 0.0166(9) Uani 1 1 d . . . . .
C2 C 0.8813(3) 0.49380(16) 0.7096(2) 0.0181(9) Uani 1 1 d . . . . .
H2 H 0.8765 0.4782 0.7522 0.022 Uiso 1 1 calc R . . . .
C45 C 0.9859(3) 0.66313(16) 0.7035(2) 0.0180(9) Uani 1 1 d . . . . .
C36 C 0.9714(3) 0.56314(16) 0.4914(2) 0.0196(9) Uani 1 1 d . . . . .
H36 H 1.0148 0.5447 0.5157 0.024 Uiso 1 1 calc R . . . .
C26 C 0.7487(3) 0.40619(17) 0.6111(2) 0.0246(10) Uani 1 1 d . . . . .
H26 H 0.7885 0.3983 0.5848 0.030 Uiso 1 1 calc R . . . .
C71 C 0.6540(3) 0.61506(18) 0.8741(2) 0.0257(10) Uani 1 1 d . . . . .
H71 H 0.6812 0.5907 0.9048 0.031 Uiso 1 1 calc R . . . .
C91 C 0.8684(3) 0.77640(17) 0.6880(2) 0.0216(9) Uani 1 1 d . . . . .
H91 H 0.9201 0.7739 0.6775 0.026 Uiso 1 1 calc R . . . .
C16 C 1.0383(3) 0.50825(18) 0.8104(2) 0.0238(10) Uani 1 1 d . . . . .
H16 H 1.0343 0.4741 0.7951 0.029 Uiso 1 1 calc R . . . .
C68 C 0.6009(3) 0.48510(18) 0.4608(2) 0.0244(10) Uani 1 1 d . . . . .
H68 H 0.5662 0.4569 0.4521 0.029 Uiso 1 1 calc R . . . .
C33 C 0.8493(3) 0.62005(17) 0.4232(2) 0.0192(9) Uani 1 1 d . . . . .
H33 H 0.8075 0.6401 0.3996 0.023 Uiso 1 1 calc R . . . .
C72 C 0.5835(3) 0.63727(19) 0.8816(3) 0.0271(11) Uani 1 1 d . . . . .
H72 H 0.5537 0.6316 0.9173 0.033 Uiso 1 1 calc R . . . .
C61 C 0.6808(3) 0.67195(17) 0.4365(2) 0.0215(9) Uani 1 1 d . . . . .
H61 H 0.6617 0.6463 0.4040 0.026 Uiso 1 1 calc R . . . .
C42 C 0.9460(3) 0.75168(18) 0.8822(2) 0.0246(10) Uani 1 1 d . . . . .
H42 H 0.9777 0.7798 0.8999 0.029 Uiso 1 1 calc R . . . .
C23 C 0.6342(3) 0.42835(18) 0.6874(3) 0.0263(10) Uani 1 1 d . . . . .
H23 H 0.5945 0.4354 0.7143 0.032 Uiso 1 1 calc R . . . .
C14 C 1.0941(3) 0.56944(19) 0.8929(2) 0.0261(10) Uani 1 1 d . . . . .
H14 H 1.1296 0.5782 0.9336 0.031 Uiso 1 1 calc R . . . .
C79 C 0.4598(3) 0.7101(2) 0.7398(3) 0.0365(13) Uani 1 1 d . . . . .
H79 H 0.4826 0.6963 0.7032 0.044 Uiso 1 1 calc R . . . .
C98 C 0.5682(3) 0.8490(2) 0.7683(3) 0.0311(11) Uani 1 1 d . . . . .
H98 H 0.5204 0.8350 0.7779 0.037 Uiso 1 1 calc R . . . .
C75 C 0.4569(3) 0.7195(2) 0.8597(3) 0.0378(13) Uani 1 1 d . . . . .
H75 H 0.4785 0.7125 0.9064 0.045 Uiso 1 1 calc R . . . .
C88 C 0.5455(4) 0.8619(2) 0.5929(3) 0.0404(14) Uani 1 1 d . . . . .
H88 H 0.5854 0.8865 0.6061 0.048 Uiso 1 1 calc R . . . .
C77 C 0.3579(3) 0.7585(3) 0.7783(4) 0.0553(19) Uani 1 1 d . . . . .
H77 H 0.3119 0.7788 0.7684 0.066 Uiso 1 1 calc R . . . .
C58 C 0.8414(5) 0.4921(2) 0.9352(3) 0.0515(18) Uani 1 1 d . . . . .
H58 H 0.8747 0.4897 0.9787 0.062 Uiso 1 1 calc R . . . .
C78 C 0.3923(3) 0.7398(3) 0.7250(4) 0.0491(16) Uani 1 1 d . . . . .
H78 H 0.3699 0.7471 0.6786 0.059 Uiso 1 1 calc R . . . .
C76 C 0.3893(3) 0.7479(2) 0.8448(4) 0.0480(16) Uani 1 1 d . . . . .
H76 H 0.3645 0.7603 0.8811 0.058 Uiso 1 1 calc R . . . .
C85 C 0.4294(3) 0.7907(2) 0.5557(4) 0.0475(15) Uani 1 1 d . . . . .
H85 H 0.3889 0.7664 0.5427 0.057 Uiso 1 1 calc R . . . .
Cl1 Cl 1.03814(14) 0.85219(13) 0.76249(16) 0.1066(9) Uani 1 1 d . . . . .
Cl2B Cl 1.1533(10) 0.8197(4) 0.6867(7) 0.099(5) Uani 0.36(3) 1 d . . P A 1
Cl2A Cl 1.1711(6) 0.8355(7) 0.6975(6) 0.123(4) Uani 0.64(3) 1 d . . P A 2
C108 C 1.1317(4) 0.8295(4) 0.7676(4) 0.072(2) Uani 1 1 d . . . . .
H10U H 1.1370 0.7972 0.7936 0.086 Uiso 0.36(3) 1 calc R . P A 1
H10V H 1.1696 0.8541 0.7927 0.086 Uiso 0.36(3) 1 calc R . P A 1
H10W H 1.1659 0.8472 0.8057 0.086 Uiso 0.64(3) 1 calc R . P A 2
H10X H 1.1316 0.7931 0.7798 0.086 Uiso 0.64(3) 1 calc R . P A 2
Cl4 Cl 0.27270(16) 0.61774(14) 0.78348(17) 0.1136(10) Uani 1 1 d . . . . .
Cl3 Cl 0.3212(3) 0.56944(17) 0.9143(2) 0.1645(17) Uani 1 1 d . . . . .
C109 C 0.2983(7) 0.6236(5) 0.8675(6) 0.118(4) Uani 1 1 d . . . . .
H10Y H 0.2546 0.6406 0.8854 0.141 Uiso 1 1 calc R . . . .
H H 0.3445 0.6465 0.8765 0.141 Uiso 1 1 calc R . . . .
S100 S 1.18562(8) 0.75301(5) 0.93610(7) 0.0334(3) Uani 1 1 d . . . . .
F101 F 1.0908(2) 0.69800(15) 0.9955(2) 0.0557(10) Uani 1 1 d . . . . .
F100 F 1.1934(2) 0.72732(15) 1.06478(18) 0.0552(9) Uani 1 1 d . . . . .
F102 F 1.2059(2) 0.66392(13) 0.9968(2) 0.0603(10) Uani 1 1 d . . . . .
O104 O 1.1649(2) 0.72499(17) 0.87290(19) 0.0428(10) Uani 1 1 d . . . . .
O103 O 1.2690(2) 0.76250(16) 0.9553(2) 0.0436(10) Uani 1 1 d . . . . .
O102 O 1.1361(2) 0.79469(15) 0.9449(2) 0.0459(10) Uani 1 1 d . . . . .
C110 C 1.1689(3) 0.70705(18) 1.0016(2) 0.0243(10) Uani 1 1 d . . . . .
O101 O 0.8712(3) 0.5941(2) 1.0538(3) 0.0940(18) Uani 1 1 d D U . . .
C104 C 1.0077(4) 0.5931(3) 1.0569(4) 0.070(2) Uani 1 1 d D U . . .
H10A H 0.9997 0.5650 1.0238 0.106 Uiso 1 1 calc GR U . . .
H10B H 1.0157 0.5795 1.1039 0.106 Uiso 1 1 calc GR U . . .
H10C H 1.0542 0.6126 1.0501 0.106 Uiso 1 1 calc GR U . . .
C106 C 0.8027(5) 0.6191(3) 1.0386(4) 0.097(3) Uani 1 1 d D U . . .
H10D H 0.7934 0.6294 0.9895 0.116 Uiso 1 1 calc R U . . .
H10E H 0.8039 0.6500 1.0673 0.116 Uiso 1 1 calc R U . . .
C105 C 0.9373(5) 0.6266(3) 1.0460(5) 0.101(3) Uani 1 1 d D U . . .
H10F H 0.9431 0.6542 1.0806 0.121 Uiso 1 1 calc R U . . .
H10G H 0.9296 0.6418 0.9994 0.121 Uiso 1 1 calc R U . . .
C107 C 0.7355(4) 0.5830(4) 1.0531(5) 0.121(4) Uani 1 1 d D U . . .
H10H H 0.7355 0.5522 1.0252 0.181 Uiso 1 1 calc GR U . . .
H10I H 0.6846 0.6002 1.0410 0.181 Uiso 1 1 calc GR U . . .
H10J H 0.7442 0.5740 1.1020 0.181 Uiso 1 1 calc GR U . . .
O100 O 0.2340(2) 0.58160(17) 0.6328(2) 0.0519(11) Uani 1 1 d D . . . .
C102 C 0.1678(4) 0.5495(2) 0.6200(3) 0.061(2) Uani 1 1 d D . . . .
H10K H 0.1718 0.5273 0.5802 0.073 Uiso 1 1 calc R . . . .
H10L H 0.1193 0.5702 0.6083 0.073 Uiso 1 1 calc R . . . .
C100 C 0.3114(4) 0.6466(2) 0.5956(4) 0.062(2) Uani 1 1 d D . . . .
H10M H 0.3088 0.6613 0.6409 0.093 Uiso 1 1 calc GR . . . .
H10N H 0.3102 0.6739 0.5616 0.093 Uiso 1 1 calc GR . . . .
H10O H 0.3604 0.6273 0.5980 0.093 Uiso 1 1 calc GR . . . .
C103 C 0.1630(4) 0.5180(2) 0.6817(4) 0.064(2) Uani 1 1 d D . . . .
H10P H 0.1587 0.5401 0.7209 0.096 Uiso 1 1 calc GR . . . .
H10Q H 0.2105 0.4971 0.6925 0.096 Uiso 1 1 calc GR . . . .
H10R H 0.1166 0.4960 0.6723 0.096 Uiso 1 1 calc GR . . . .
C101 C 0.2418(4) 0.6117(2) 0.5746(3) 0.061(2) Uani 1 1 d D . . . .
H10S H 0.1933 0.6318 0.5598 0.073 Uiso 1 1 calc R . . . .
H10T H 0.2508 0.5899 0.5358 0.073 Uiso 1 1 calc R . . . .

loop_
_atom_site_aniso_label
_atom_site_aniso_U_11
_atom_site_aniso_U_22
_atom_site_aniso_U_33
_atom_site_aniso_U_23
_atom_site_aniso_U_13
_atom_site_aniso_U_12
Fe3 0.0123(3) 0.0142(3) 0.0168(3) -0.0012(2) 0.0034(2) 0.0017(2)
Fe2 0.0158(3) 0.0165(3) 0.0176(3) -0.0024(2) 0.0049(2) -0.0002(2)
Fe4 0.0145(3) 0.0173(3) 0.0233(3) -0.0025(2) 0.0068(2) 0.0017(2)
Fe1 0.0153(3) 0.0140(3) 0.0187(3) -0.0019(2) 0.0058(2) -0.0019(2)
O31 0.0150(14) 0.0147(14) 0.0147(14) -0.0012(11) 0.0043(11) -0.0002(11)
O40 0.0242(17) 0.0252(18) 0.036(2) -0.0028(15) 0.0112(15) 0.0023(14)
O21 0.0175(15) 0.0140(15) 0.0200(15) -0.0006(12) 0.0056(12) -0.0026(12)
O1 0.0167(15) 0.0146(15) 0.0207(16) -0.0020(12) 0.0073(12) 0.0004(12)
O11 0.0113(13) 0.0161(15) 0.0154(14) 0.0004(11) 0.0020(11) -0.0008(11)
N31 0.0181(18) 0.0161(18) 0.0184(18) 0.0017(14) 0.0073(15) 0.0015(14)
N34 0.0189(18) 0.0159(18) 0.0187(19) -0.0025(14) 0.0028(15) 0.0011(15)
N32 0.0157(17) 0.0154(18) 0.0214(19) 0.0016(14) 0.0077(15) 0.0031(14)
N33 0.0171(18) 0.0177(18) 0.0167(18) 0.0011(14) 0.0047(14) 0.0037(14)
N13 0.023(2) 0.0189(19) 0.022(2) -0.0040(15) 0.0082(16) -0.0021(15)
N11 0.0184(18) 0.0178(19) 0.0202(19) -0.0020(15) 0.0052(15) -0.0014(15)
N12 0.027(2) 0.0184(19) 0.0181(19) -0.0010(15) 0.0080(16) -0.0005(16)
N14 0.0187(19) 0.023(2) 0.022(2) -0.0039(15) 0.0085(15) 0.0006(15)
N23 0.0154(18) 0.026(2) 0.027(2) 0.0001(16) 0.0032(16) -0.0012(16)
N22 0.0153(17) 0.0185(19) 0.0204(19) -0.0010(15) 0.0047(15) -0.0007(14)
N21 0.0158(18) 0.024(2) 0.027(2) -0.0097(16) 0.0062(16) -0.0042(15)
N24 0.0167(19) 0.027(2) 0.032(2) 0.0021(17) 0.0017(17) 0.0010(16)
C5 0.020(2) 0.013(2) 0.019(2) -0.0009(16) 0.0071(17) 0.0069(17)
C3 0.019(2) 0.013(2) 0.022(2) -0.0028(17) 0.0073(18) 0.0016(17)
C37 0.018(2) 0.015(2) 0.017(2) -0.0025(16) 0.0028(17) 0.0002(17)
C27 0.023(2) 0.015(2) 0.021(2) 0.0030(17) 0.0033(18) -0.0004(17)
C93 0.023(2) 0.019(2) 0.019(2) 0.0018(17) 0.0031(18) 0.0014(18)
C32 0.015(2) 0.017(2) 0.014(2) -0.0032(16) 0.0039(16) 0.0000(16)
C40 0.015(2) 0.019(2) 0.016(2) 0.0012(16) 0.0009(16) 0.0018(17)
C13 0.023(2) 0.022(2) 0.023(2) 0.0018(18) 0.0035(19) 0.0000(19)
C1 0.017(2) 0.014(2) 0.021(2) -0.0001(16) 0.0055(17) 0.0040(16)
C65 0.015(2) 0.016(2) 0.020(2) -0.0002(17) 0.0004(17) 0.0019(17)
C94 0.020(2) 0.021(2) 0.022(2) -0.0020(18) 0.0012(18) 0.0051(18)
C11 0.016(2) 0.014(2) 0.017(2) 0.0004(16) 0.0022(16) -0.0005(16)
C63 0.029(2) 0.019(2) 0.030(3) 0.0093(19) 0.014(2) 0.0088(19)
C92 0.022(2) 0.016(2) 0.032(3) -0.0006(18) 0.002(2) -0.0023(18)
C22 0.024(2) 0.016(2) 0.023(2) 0.0004(17) 0.0074(18) -0.0028(18)
C12 0.015(2) 0.021(2) 0.018(2) 0.0018(17) 0.0034(17) 0.0020(17)
C55 0.034(3) 0.019(2) 0.021(2) -0.0036(18) 0.010(2) -0.004(2)
C64 0.026(2) 0.019(2) 0.023(2) -0.0012(18) 0.0117(19) -0.0004(19)
C17 0.014(2) 0.022(2) 0.019(2) 0.0034(17) 0.0057(17) 0.0014(17)
C44 0.027(2) 0.027(3) 0.020(2) -0.0055(19) 0.0083(19) -0.002(2)
C73 0.022(2) 0.025(2) 0.030(3) -0.014(2) 0.013(2) -0.0065(19)
C69 0.017(2) 0.024(2) 0.025(2) -0.0014(18) 0.0059(18) -0.0013(18)
C43 0.032(3) 0.023(2) 0.023(2) -0.0072(19) 0.006(2) 0.001(2)
C62 0.019(2) 0.030(3) 0.026(2) 0.010(2) 0.0027(19) 0.0060(19)
C35 0.021(2) 0.026(2) 0.028(3) 0.0002(19) 0.0160(19) -0.0014(19)
C50 0.023(2) 0.022(2) 0.023(2) -0.0104(19) 0.0115(19) -0.0081(19)
C66 0.020(2) 0.025(2) 0.020(2) -0.0014(18) 0.0040(18) -0.0013(19)
C41 0.019(2) 0.022(2) 0.024(2) 0.0016(18) 0.0010(18) -0.0018(18)
C49 0.022(2) 0.028(3) 0.025(2) 0.0066(19) 0.0105(19) 0.0034(19)
C83 0.016(2) 0.033(3) 0.035(3) 0.003(2) 0.002(2) -0.001(2)
C51 0.033(3) 0.029(3) 0.033(3) -0.008(2) 0.017(2) -0.014(2)
C34 0.027(2) 0.021(2) 0.022(2) 0.0035(18) 0.0114(19) -0.0008(19)
C67 0.025(2) 0.029(3) 0.024(2) -0.007(2) 0.003(2) -0.002(2)
C81 0.024(2) 0.031(3) 0.032(3) -0.002(2) 0.004(2) -0.008(2)
C82 0.019(2) 0.035(3) 0.033(3) 0.005(2) 0.000(2) -0.001(2)
C15 0.028(3) 0.027(3) 0.025(3) 0.005(2) -0.003(2) 0.008(2)
C25 0.035(3) 0.018(2) 0.033(3) -0.006(2) 0.009(2) -0.005(2)
C99 0.024(2) 0.027(3) 0.031(3) 0.002(2) 0.004(2) 0.004(2)
C46 0.014(2) 0.034(3) 0.032(3) 0.005(2) 0.0021(19) -0.0044(19)
C74 0.022(2) 0.034(3) 0.038(3) -0.012(2) 0.010(2) -0.001(2)
C24 0.032(3) 0.023(3) 0.041(3) -0.006(2) 0.008(2) -0.012(2)
C53 0.026(3) 0.044(3) 0.040(3) -0.023(3) 0.015(2) -0.011(2)
C52 0.031(3) 0.040(3) 0.039(3) -0.019(2) 0.022(2) -0.019(2)
C95 0.026(2) 0.026(3) 0.028(3) -0.006(2) 0.004(2) -0.002(2)
C54 0.019(2) 0.032(3) 0.038(3) -0.017(2) 0.003(2) -0.005(2)
C97 0.026(3) 0.037(3) 0.034(3) -0.008(2) 0.002(2) 0.015(2)
C48 0.026(3) 0.048(3) 0.034(3) 0.015(2) 0.014(2) 0.000(2)
C59 0.051(3) 0.024(3) 0.023(3) -0.002(2) 0.004(2) -0.006(2)
C84 0.028(3) 0.035(3) 0.033(3) 0.003(2) -0.001(2) 0.007(2)
C47 0.017(2) 0.048(3) 0.045(3) 0.010(3) 0.010(2) -0.005(2)
C96 0.033(3) 0.022(3) 0.039(3) -0.008(2) 0.004(2) 0.004(2)
C56 0.065(4) 0.024(3) 0.028(3) 0.002(2) 0.007(3) -0.016(3)
C89 0.031(3) 0.035(3) 0.028(3) -0.001(2) 0.001(2) 0.003(2)
C86 0.035(3) 0.051(4) 0.084(5) 0.001(4) -0.009(3) 0.021(3)
C57 0.114(6) 0.028(3) 0.027(3) 0.011(2) -0.001(3) -0.016(3)
C87 0.061(4) 0.037(4) 0.065(5) 0.000(3) -0.008(4) 0.021(3)
C4 0.019(2) 0.013(2) 0.017(2) -0.0030(16) 0.0036(17) 0.0044(16)
C21 0.020(2) 0.016(2) 0.023(2) 0.0010(17) 0.0093(18) -0.0056(17)
C31 0.015(2) 0.016(2) 0.016(2) 0.0007(16) 0.0053(16) 0.0005(16)
C6 0.014(2) 0.014(2) 0.023(2) 0.0004(17) 0.0057(17) 0.0026(16)
C60 0.013(2) 0.019(2) 0.019(2) 0.0017(17) 0.0089(17) 0.0017(17)
C2 0.024(2) 0.013(2) 0.019(2) 0.0015(16) 0.0101(18) 0.0044(17)
C45 0.018(2) 0.016(2) 0.021(2) 0.0012(17) 0.0065(18) 0.0018(17)
C36 0.016(2) 0.017(2) 0.026(2) 0.0013(18) 0.0053(18) 0.0040(17)
C26 0.031(3) 0.020(2) 0.024(2) -0.0036(19) 0.008(2) -0.001(2)
C71 0.033(3) 0.026(3) 0.020(2) -0.0036(19) 0.010(2) -0.004(2)
C91 0.016(2) 0.022(2) 0.027(2) 0.0010(19) 0.0047(18) -0.0019(18)
C16 0.026(2) 0.020(2) 0.025(2) 0.0019(18) 0.0027(19) 0.0027(19)
C68 0.022(2) 0.022(2) 0.029(3) -0.0039(19) 0.0036(19) -0.0046(19)
C33 0.018(2) 0.020(2) 0.020(2) 0.0015(17) 0.0034(18) 0.0025(17)
C72 0.031(3) 0.029(3) 0.026(3) -0.009(2) 0.016(2) -0.009(2)
C61 0.018(2) 0.022(2) 0.025(2) 0.0025(18) 0.0047(18) 0.0011(18)
C42 0.024(2) 0.021(2) 0.026(2) -0.0037(19) -0.001(2) -0.0023(19)
C23 0.027(2) 0.022(2) 0.033(3) -0.004(2) 0.012(2) -0.0063(19)
C14 0.024(2) 0.030(3) 0.021(2) 0.0039(19) -0.0037(19) 0.001(2)
C79 0.024(3) 0.042(3) 0.046(3) -0.009(3) 0.011(2) -0.004(2)
C98 0.026(3) 0.034(3) 0.034(3) 0.000(2) 0.009(2) 0.008(2)
C75 0.029(3) 0.037(3) 0.053(4) -0.017(3) 0.024(3) -0.005(2)
C88 0.041(3) 0.035(3) 0.040(3) 0.005(2) -0.008(3) 0.002(3)
C77 0.024(3) 0.052(4) 0.093(6) -0.023(4) 0.017(3) 0.007(3)
C58 0.096(5) 0.034(3) 0.019(3) 0.005(2) -0.009(3) -0.010(3)
C78 0.030(3) 0.052(4) 0.065(4) -0.010(3) 0.006(3) 0.003(3)
C76 0.029(3) 0.050(4) 0.070(5) -0.025(3) 0.020(3) -0.001(3)
C85 0.031(3) 0.044(4) 0.063(4) -0.002(3) -0.003(3) 0.009(3)
Cl1 0.0610(13) 0.151(3) 0.119(2) 0.0126(19) 0.0477(14) 0.0099(15)
Cl2B 0.170(13) 0.062(6) 0.063(5) -0.028(4) 0.016(6) 0.037(5)
Cl2A 0.080(4) 0.223(9) 0.080(4) 0.071(5) 0.054(3) 0.070(5)
C108 0.057(5) 0.109(7) 0.046(4) -0.005(4) -0.001(3) -0.004(4)
Cl4 0.0839(17) 0.150(3) 0.113(2) -0.0070(19) 0.0329(16) 0.0157(17)
Cl3 0.166(4) 0.163(4) 0.143(3) -0.009(3) -0.036(3) 0.021(3)
C109 0.125(9) 0.140(11) 0.095(8) 0.018(7) 0.039(7) -0.039(8)
S100 0.0283(7) 0.0384(8) 0.0349(7) 0.0000(6) 0.0094(6) 0.0007(6)
F101 0.041(2) 0.061(2) 0.068(3) 0.0080(19) 0.0162(18) -0.0150(17)
F100 0.067(2) 0.063(2) 0.0355(19) 0.0073(17) 0.0088(17) -0.001(2)
F102 0.067(3) 0.0324(19) 0.080(3) 0.0089(18) 0.009(2) 0.0014(18)
O104 0.033(2) 0.065(3) 0.030(2) -0.0096(19) 0.0055(17) -0.0018(19)
O103 0.028(2) 0.053(3) 0.052(3) 0.004(2) 0.0111(18) -0.0084(18)
O102 0.051(2) 0.036(2) 0.054(3) 0.0102(19) 0.016(2) 0.0077(19)
C110 0.023(2) 0.022(2) 0.028(3) 0.0000(19) 0.007(2) -0.0045(19)
O101 0.143(5) 0.072(4) 0.059(3) -0.001(3) -0.004(3) 0.025(3)
C104 0.106(6) 0.050(4) 0.054(4) 0.013(3) 0.010(4) -0.026(4)
C106 0.179(7) 0.069(5) 0.032(4) -0.017(3) -0.010(4) 0.078(5)
C105 0.167(7) 0.062(5) 0.064(5) 0.008(4) -0.012(5) -0.016(4)
C107 0.133(7) 0.177(10) 0.056(6) 0.011(6) 0.026(5) 0.076(6)
O100 0.040(2) 0.074(3) 0.043(2) -0.006(2) 0.0108(19) 0.002(2)
C102 0.030(3) 0.072(5) 0.078(5) -0.030(4) 0.005(3) 0.008(3)
C100 0.054(4) 0.044(4) 0.080(5) 0.009(4) -0.008(4) 0.001(3)
C103 0.059(4) 0.058(5) 0.082(6) -0.008(4) 0.033(4) 0.001(4)
C101 0.068(5) 0.072(5) 0.043(4) 0.003(3) 0.012(3) 0.028(4)

loop_
_atom_type_symbol
_atom_type_description
_atom_type_scat_dispersion_real
_atom_type_scat_dispersion_imag
_atom_type_scat_source
C C 0.0033 0.0016 'International Tables Vol C Tables 4.2.6.8 and 6.1.1.4'
H H 0.0000 0.0000 'International Tables Vol C Tables 4.2.6.8 and 6.1.1.4'
Cl Cl 0.1484 0.1585 'International Tables Vol C Tables 4.2.6.8 and 6.1.1.4'
F F 0.0171 0.0103 'International Tables Vol C Tables 4.2.6.8 and 6.1.1.4'
Fe Fe 0.3463 0.8444 'International Tables Vol C Tables 4.2.6.8 and 6.1.1.4'
N N 0.0061 0.0033 'International Tables Vol C Tables 4.2.6.8 and 6.1.1.4'
O O 0.0106 0.0060 'International Tables Vol C Tables 4.2.6.8 and 6.1.1.4'
S S 0.1246 0.1234 'International Tables Vol C Tables 4.2.6.8 and 6.1.1.4'

loop_
_geom_angle_atom_site_label_1
_geom_angle_atom_site_label_2
_geom_angle_atom_site_label_3
_geom_angle
O31 Fe3 O11 94.47(12)
O31 Fe3 N31 73.55(12)
O31 Fe3 N32 107.32(13)
O31 Fe3 N33 158.40(13)
O1 Fe3 O31 89.47(12)
O1 Fe3 O11 87.45(12)
O1 Fe3 N31 101.22(13)
O1 Fe3 N32 155.93(14)
O1 Fe3 N33 84.51(13)
O11 Fe3 N31 164.96(12)
O11 Fe3 N32 74.43(12)
O11 Fe3 N33 105.93(13)
N32 Fe3 N31 100.05(13)
N33 Fe3 N31 87.28(13)
N33 Fe3 N32 85.40(13)
O31 Fe2 N21 163.38(13)
O21 Fe2 O31 91.40(11)
O21 Fe2 O1 86.39(12)
O21 Fe2 N23 157.05(14)
O21 Fe2 N22 109.42(13)
O21 Fe2 N21 73.66(13)
O1 Fe2 O31 79.82(11)
O1 Fe2 N23 82.31(13)
O1 Fe2 N22 149.70(13)
O1 Fe2 N21 105.84(12)
N23 Fe2 O31 106.07(13)
N23 Fe2 N22 89.93(14)
N23 Fe2 N21 90.28(14)
N22 Fe2 O31 74.28(12)
N22 Fe2 N21 103.43(13)
O40 Fe4 N34 83.30(14)
O40 Fe4 N14 89.19(15)
O40 Fe4 N24 105.27(15)
O1 Fe4 O40 163.68(14)
O1 Fe4 N34 85.96(13)
O1 Fe4 N14 88.41(14)
O1 Fe4 N24 90.30(14)
N34 Fe4 N14 130.31(15)
N34 Fe4 N24 113.85(15)
N24 Fe4 N14 115.52(16)
O21 Fe1 O1 83.39(11)
O21 Fe1 N13 104.07(13)
O21 Fe1 N11 163.76(13)
O21 Fe1 N12 74.10(13)
O1 Fe1 N11 98.51(12)
O1 Fe1 N12 154.07(13)
O11 Fe1 O21 92.01(11)
O11 Fe1 O1 81.01(11)
O11 Fe1 N13 155.03(13)
O11 Fe1 N11 72.48(12)
O11 Fe1 N12 111.96(13)
N13 Fe1 O1 82.00(13)
N13 Fe1 N11 92.16(14)
N13 Fe1 N12 91.02(14)
N12 Fe1 N11 106.72(14)
Fe3 O31 Fe2 94.69(12)
C31 O31 Fe3 124.7(2)
C31 O31 Fe2 113.2(2)
C99 O40 Fe4 138.1(3)
Fe2 O21 Fe1 97.98(12)
C21 O21 Fe2 122.1(3)
C21 O21 Fe1 116.3(3)
Fe3 O1 Fe2 96.00(12)
Fe3 O1 Fe1 95.19(12)
Fe2 O1 Fe1 91.92(11)
Fe4 O1 Fe3 125.94(16)
Fe4 O1 Fe2 119.24(14)
Fe4 O1 Fe1 120.77(15)
Fe3 O11 Fe1 96.33(12)
C11 O11 Fe3 117.1(2)
C11 O11 Fe1 121.8(2)
C64 N31 Fe3 125.3(3)
C64 N31 C60 118.1(4)
C60 N31 Fe3 113.9(3)
N33 N34 Fe4 120.4(3)
C93 N34 Fe4 131.5(3)
C93 N34 N33 108.1(3)
C49 N32 Fe3 127.0(3)
C49 N32 C45 119.2(4)
C45 N32 Fe3 113.8(3)
N34 N33 Fe3 116.8(3)
C91 N33 Fe3 135.2(3)
C91 N33 N34 107.2(3)
N14 N13 Fe1 123.1(3)
C71 N13 Fe1 129.4(3)
C71 N13 N14 107.3(4)
C40 N11 Fe1 116.3(3)
C44 N11 Fe1 124.0(3)
C44 N11 C40 118.2(4)
C55 N12 Fe1 115.7(3)
C55 N12 C59 119.0(4)
C59 N12 Fe1 125.3(3)
N13 N14 Fe4 116.6(3)
C73 N14 Fe4 134.5(3)
C73 N14 N13 108.0(4)
N24 N23 Fe2 123.4(3)
C81 N23 Fe2 129.9(3)
C81 N23 N24 106.7(4)
C65 N22 Fe2 115.7(3)
C69 N22 Fe2 125.9(3)
C69 N22 C65 118.4(4)
C50 N21 Fe2 114.5(3)
C54 N21 Fe2 125.3(4)
C54 N21 C50 118.3(4)
N23 N24 Fe4 114.0(3)
C83 N24 Fe4 137.8(3)
C83 N24 N23 107.1(4)
C4 C5 C37 121.5(4)
C6 C5 C37 119.5(4)
C6 C5 C4 118.8(4)
C4 C3 C27 118.8(4)
C4 C3 C2 119.6(4)
C2 C3 C27 121.5(4)
C32 C37 C5 122.6(4)
C36 C37 C5 118.4(4)
C36 C37 C32 118.9(4)
C22 C27 C3 124.5(4)
C26 C27 C3 116.8(4)
C26 C27 C22 118.6(4)
N34 C93 C94 122.4(4)
N34 C93 C92 108.4(4)
C92 C93 C94 129.2(4)
C37 C32 C31 122.7(4)
C33 C32 C37 117.9(4)
C33 C32 C31 119.4(4)
N11 C40 C11 113.0(4)
N11 C40 C41 122.0(4)
C41 C40 C11 125.0(4)
C12 C13 H13 119.3
C14 C13 H13 119.3
C14 C13 C12 121.5(4)
C6 C1 C17 121.1(4)
C2 C1 C17 119.2(4)
C2 C1 C6 119.7(4)
N22 C65 C66 121.6(4)
N22 C65 C31 115.2(4)
C66 C65 C31 123.1(4)
C99 C94 C93 120.8(4)
C95 C94 C93 119.9(4)
C95 C94 C99 119.2(4)
O11 C11 C40 106.5(3)
O11 C11 C12 111.5(3)
O11 C11 C45 106.9(3)
C40 C11 C12 109.9(3)
C45 C11 C40 111.9(3)
C45 C11 C12 110.1(3)
C64 C63 H63 120.4
C62 C63 H63 120.4
C62 C63 C64 119.2(4)
C93 C92 H92 127.4
C91 C92 C93 105.2(4)
C91 C92 H92 127.4
C27 C22 C21 122.7(4)
C23 C22 C27 117.9(4)
C23 C22 C21 119.3(4)
C13 C12 C11 119.0(4)
C13 C12 C17 118.2(4)
C17 C12 C11 122.8(4)
N12 C55 C56 121.2(5)
N12 C55 C21 114.8(4)
C56 C55 C21 124.0(4)
N31 C64 C63 122.7(4)
N31 C64 H64 118.7
C63 C64 H64 118.7
C12 C17 C1 123.4(4)
C16 C17 C1 117.8(4)
C16 C17 C12 118.8(4)
N11 C44 H44 118.4
N11 C44 C43 123.2(4)
C43 C44 H44 118.4
N14 C73 C74 124.2(5)
N14 C73 C72 108.9(4)
C72 C73 C74 126.8(4)
N22 C69 H69 118.4
N22 C69 C68 123.1(4)
C68 C69 H69 118.4
C44 C43 H43 120.7
C44 C43 C42 118.6(4)
C42 C43 H43 120.7
C63 C62 H62 120.6
C63 C62 C61 118.8(4)
C61 C62 H62 120.6
C34 C35 H35 120.3
C34 C35 C36 119.3(4)
C36 C35 H35 120.3
N21 C50 C51 122.2(4)
N21 C50 C21 112.8(4)
C51 C50 C21 125.0(5)
C65 C66 H66 120.3
C65 C66 C67 119.4(4)
C67 C66 H66 120.3
C40 C41 H41 120.4
C40 C41 C42 119.3(4)
C42 C41 H41 120.4
N32 C49 H49 118.6
N32 C49 C48 122.8(5)
C48 C49 H49 118.6
N24 C83 C82 109.7(4)
N24 C83 C84 123.9(5)
C82 C83 C84 126.3(5)
C50 C51 H51 120.5
C50 C51 C52 119.0(5)
C52 C51 H51 120.5
C35 C34 H34 120.2
C35 C34 C33 119.6(4)
C33 C34 H34 120.2
C66 C67 H67 120.5
C66 C67 C68 119.0(4)
C68 C67 H67 120.5
N23 C81 H81 124.1
N23 C81 C82 111.7(5)
C82 C81 H81 124.1
C83 C82 H82 127.7
C81 C82 C83 104.7(4)
C81 C82 H82 127.7
C16 C15 H15 120.7
C14 C15 H15 120.7
C14 C15 C16 118.5(4)
C24 C25 H25 120.4
C26 C25 H25 120.4
C26 C25 C24 119.3(4)
O40 C99 C94 123.0(4)
O40 C99 C98 118.2(4)
C98 C99 C94 118.8(5)
C47 C46 H46 120.5
C47 C46 C45 119.0(5)
C45 C46 H46 120.5
C79 C74 C73 122.5(5)
C79 C74 C75 118.1(5)
C75 C74 C73 119.4(5)
C25 C24 H24 120.4
C25 C24 C23 119.2(5)
C23 C24 H24 120.4
C52 C53 H53 120.9
C52 C53 C54 118.3(5)
C54 C53 H53 120.9
C51 C52 H52 120.4
C53 C52 C51 119.3(5)
C53 C52 H52 120.4
C94 C95 H95 119.2
C96 C95 C94 121.5(5)
C96 C95 H95 119.2
N21 C54 C53 123.0(5)
N21 C54 H54 118.5
C53 C54 H54 118.5
C96 C97 H97 119.6
C96 C97 C98 120.8(5)
C98 C97 H97 119.6
C49 C48 H48 121.0
C49 C48 C47 118.0(5)
C47 C48 H48 121.0
N12 C59 H59 118.5
N12 C59 C58 122.9(5)
C58 C59 H59 118.5
C89 C84 C83 122.4(5)
C89 C84 C85 117.7(5)
C85 C84 C83 119.7(5)
C46 C47 C48 119.9(5)
C46 C47 H47 120.0
C48 C47 H47 120.0
C95 C96 C97 119.5(5)
C95 C96 H96 120.3
C97 C96 H96 120.3
C55 C56 H56 120.2
C57 C56 C55 119.6(5)
C57 C56 H56 120.2
C84 C89 H89 119.7
C88 C89 C84 120.7(5)
C88 C89 H89 119.7
C87 C86 H86 119.6
C85 C86 H86 119.6
C85 C86 C87 120.9(6)
C56 C57 H57 120.4
C56 C57 C58 119.2(5)
C58 C57 H57 120.4
C86 C87 H87 120.4
C86 C87 C88 119.2(6)
C88 C87 H87 120.4
C5 C4 H4 119.5
C3 C4 C5 121.1(4)
C3 C4 H4 119.5
O21 C21 C22 111.4(3)
O21 C21 C55 107.6(3)
O21 C21 C50 106.4(3)
C22 C21 C50 109.1(3)
C55 C21 C22 111.3(4)
C55 C21 C50 110.9(4)
O31 C31 C32 111.4(3)
O31 C31 C65 107.4(3)
O31 C31 C60 106.4(3)
C65 C31 C32 109.6(3)
C60 C31 C32 109.2(3)
C60 C31 C65 112.6(3)
C5 C6 C1 120.6(4)
C5 C6 H6 119.7
C1 C6 H6 119.7
N31 C60 C31 112.8(4)
N31 C60 C61 122.0(4)
C61 C60 C31 125.2(4)
C3 C2 H2 120.0
C1 C2 C3 120.0(4)
C1 C2 H2 120.0
N32 C45 C11 114.4(4)
N32 C45 C46 121.0(4)
C46 C45 C11 124.4(4)
C37 C36 H36 119.0
C35 C36 C37 122.0(4)
C35 C36 H36 119.0
C27 C26 H26 118.9
C25 C26 C27 122.2(4)
C25 C26 H26 118.9
N13 C71 H71 124.5
N13 C71 C72 111.0(4)
C72 C71 H71 124.5
N33 C91 C92 111.0(4)
N33 C91 H91 124.5
C92 C91 H91 124.5
C17 C16 H16 118.8
C15 C16 C17 122.4(4)
C15 C16 H16 118.8
C69 C68 C67 118.4(4)
C69 C68 H68 120.8
C67 C68 H68 120.8
C32 C33 H33 118.9
C34 C33 C32 122.2(4)
C34 C33 H33 118.9
C73 C72 H72 127.6
C71 C72 C73 104.9(4)
C71 C72 H72 127.6
C62 C61 H61 120.4
C60 C61 C62 119.2(4)
C60 C61 H61 120.4
C43 C42 C41 118.7(4)
C43 C42 H42 120.7
C41 C42 H42 120.7
C22 C23 H23 118.6
C24 C23 C22 122.8(5)
C24 C23 H23 118.6
C13 C14 C15 120.6(4)
C13 C14 H14 119.7
C15 C14 H14 119.7
C74 C79 H79 119.8
C74 C79 C78 120.5(5)
C78 C79 H79 119.8
C99 C98 H98 119.9
C97 C98 C99 120.1(5)
C97 C98 H98 119.9
C74 C75 H75 119.5
C76 C75 C74 121.1(6)
C76 C75 H75 119.5
C89 C88 C87 120.5(6)
C89 C88 H88 119.8
C87 C88 H88 119.8
C78 C77 H77 119.7
C76 C77 H77 119.7
C76 C77 C78 120.5(6)
C59 C58 C57 118.0(5)
C59 C58 H58 121.0
C57 C58 H58 121.0
C79 C78 H78 120.2
C77 C78 C79 119.5(7)
C77 C78 H78 120.2
C75 C76 H76 119.9
C77 C76 C75 120.2(6)
C77 C76 H76 119.9
C84 C85 H85 119.5
C86 C85 C84 121.0(6)
C86 C85 H85 119.5
Cl1 C108 Cl2B 110.4(7)
Cl1 C108 H10U 109.6
Cl1 C108 H10V 109.6
Cl1 C108 H10W 108.3
Cl1 C108 H10X 108.3
Cl2B C108 H10U 109.6
Cl2B C108 H10V 109.6
Cl2A C108 Cl1 115.9(5)
Cl2A C108 H10W 108.3
Cl2A C108 H10X 108.3
H10U C108 H10V 108.1
H10W C108 H10X 107.4
Cl4 C109 Cl3 117.5(8)
Cl4 C109 H10Y 107.9
Cl4 C109 H 107.9
Cl3 C109 H10Y 107.9
Cl3 C109 H 107.9
H10Y C109 H 107.2
O104 S100 O103 114.0(2)
O104 S100 C110 102.9(2)
O103 S100 C110 101.4(2)
O102 S100 O104 115.9(3)
O102 S100 O103 115.1(3)
O102 S100 C110 105.0(2)
F101 C110 S100 109.1(3)
F101 C110 F100 107.5(4)
F100 C110 S100 109.0(3)
F102 C110 S100 112.8(4)
F102 C110 F101 109.1(4)
F102 C110 F100 109.2(4)
C106 O101 C105 111.1(6)
H10A C104 H10B 109.5
H10A C104 H10C 109.5
H10B C104 H10C 109.5
C105 C104 H10A 109.5
C105 C104 H10B 109.5
C105 C104 H10C 109.5
O101 C106 H10D 110.1
O101 C106 H10E 110.1
O101 C106 C107 108.0(6)
H10D C106 H10E 108.4
C107 C106 H10D 110.1
C107 C106 H10E 110.1
O101 C105 C104 105.5(6)
O101 C105 H10F 110.6
O101 C105 H10G 110.6
C104 C105 H10F 110.6
C104 C105 H10G 110.6
H10F C105 H10G 108.8
C106 C107 H10H 109.5
C106 C107 H10I 109.5
C106 C107 H10J 109.5
H10H C107 H10I 109.5
H10H C107 H10J 109.5
H10I C107 H10J 109.5
C102 O100 C101 112.1(5)
O100 C102 H10K 109.6
O100 C102 H10L 109.6
O100 C102 C103 110.1(5)
H10K C102 H10L 108.1
C103 C102 H10K 109.6
C103 C102 H10L 109.6
H10M C100 H10N 109.5
H10M C100 H10O 109.5
H10N C100 H10O 109.5
C101 C100 H10M 109.5
C101 C100 H10N 109.5
C101 C100 H10O 109.5
C102 C103 H10P 109.5
C102 C103 H10Q 109.5
C102 C103 H10R 109.5
H10P C103 H10Q 109.5
H10P C103 H10R 109.5
H10Q C103 H10R 109.5
O100 C101 C100 107.3(5)
O100 C101 H10S 110.2
O100 C101 H10T 110.2
C100 C101 H10S 110.2
C100 C101 H10T 110.2
H10S C101 H10T 108.5

loop_
_geom_bond_atom_site_label_1
_geom_bond_atom_site_label_2
_geom_bond_distance
Fe3 O31 1.951(3)
Fe3 O1 1.938(3)
Fe3 O11 2.011(3)
Fe3 N31 2.260(4)
Fe3 N32 2.170(4)
Fe3 N33 2.109(4)
Fe2 O31 2.147(3)
Fe2 O21 1.992(3)
Fe2 O1 2.119(3)
Fe2 N23 2.135(4)
Fe2 N22 2.146(4)
Fe2 N21 2.265(4)
Fe4 O40 1.911(3)
Fe4 O1 1.867(3)
Fe4 N34 2.066(4)
Fe4 N14 2.083(4)
Fe4 N24 2.067(4)
Fe1 O21 2.078(3)
Fe1 O1 2.154(3)
Fe1 O11 2.048(3)
Fe1 N13 2.125(4)
Fe1 N11 2.248(4)
Fe1 N12 2.163(4)
O31 C31 1.395(5)
O40 C99 1.329(6)
O21 C21 1.396(5)
O11 C11 1.397(5)
N31 C64 1.340(6)
N31 C60 1.351(6)
N34 N33 1.381(5)
N34 C93 1.362(6)
N32 C49 1.344(6)
N32 C45 1.344(6)
N33 C91 1.334(6)
N13 N14 1.375(5)
N13 C71 1.337(6)
N11 C40 1.348(5)
N11 C44 1.343(6)
N12 C55 1.339(6)
N12 C59 1.346(6)
N14 C73 1.364(6)
N23 N24 1.404(6)
N23 C81 1.326(6)
N22 C65 1.348(6)
N22 C69 1.341(6)
N21 C50 1.345(6)
N21 C54 1.342(6)
N24 C83 1.360(6)
C5 C37 1.495(6)
C5 C4 1.395(6)
C5 C6 1.390(6)
C3 C27 1.490(6)
C3 C4 1.382(6)
C3 C2 1.395(6)
C37 C32 1.412(6)
C37 C36 1.392(6)
C27 C22 1.408(6)
C27 C26 1.407(6)
C93 C94 1.460(6)
C93 C92 1.395(6)
C32 C31 1.558(6)
C32 C33 1.403(6)
C40 C11 1.540(6)
C40 C41 1.381(6)
C13 H13 0.9500
C13 C12 1.403(6)
C13 C14 1.380(6)
C1 C17 1.491(6)
C1 C6 1.394(6)
C1 C2 1.394(6)
C65 C66 1.383(6)
C65 C31 1.550(6)
C94 C99 1.409(7)
C94 C95 1.397(7)
C11 C12 1.558(6)
C11 C45 1.540(6)
C63 H63 0.9500
C63 C64 1.389(7)
C63 C62 1.368(7)
C92 H92 0.9500
C92 C91 1.375(6)
C22 C21 1.554(6)
C22 C23 1.395(6)
C12 C17 1.407(6)
C55 C56 1.385(7)
C55 C21 1.528(6)
C64 H64 0.9500
C17 C16 1.396(6)
C44 H44 0.9500
C44 C43 1.376(7)
C73 C74 1.470(7)
C73 C72 1.388(7)
C69 H69 0.9500
C69 C68 1.374(6)
C43 H43 0.9500
C43 C42 1.385(7)
C62 H62 0.9500
C62 C61 1.393(6)
C35 H35 0.9500
C35 C34 1.379(7)
C35 C36 1.389(6)
C50 C51 1.379(7)
C50 C21 1.557(6)
C66 H66 0.9500
C66 C67 1.383(7)
C41 H41 0.9500
C41 C42 1.395(7)
C49 H49 0.9500
C49 C48 1.376(7)
C83 C82 1.381(7)
C83 C84 1.465(7)
C51 H51 0.9500
C51 C52 1.398(7)
C34 H34 0.9500
C34 C33 1.384(6)
C67 H67 0.9500
C67 C68 1.387(7)
C81 H81 0.9500
C81 C82 1.379(7)
C82 H82 0.9500
C15 H15 0.9500
C15 C16 1.382(7)
C15 C14 1.381(7)
C25 H25 0.9500
C25 C24 1.383(7)
C25 C26 1.383(7)
C99 C98 1.409(7)
C46 H46 0.9500
C46 C47 1.378(7)
C46 C45 1.393(6)
C74 C79 1.388(8)
C74 C75 1.392(7)
C24 H24 0.9500
C24 C23 1.390(7)
C53 H53 0.9500
C53 C52 1.372(8)
C53 C54 1.391(7)
C52 H52 0.9500
C95 H95 0.9500
C95 C96 1.376(7)
C54 H54 0.9500
C97 H97 0.9500
C97 C96 1.380(8)
C97 C98 1.390(8)
C48 H48 0.9500
C48 C47 1.383(8)
C59 H59 0.9500
C59 C58 1.377(7)
C84 C89 1.393(8)
C84 C85 1.404(8)
C47 H47 0.9500
C96 H96 0.9500
C56 H56 0.9500
C56 C57 1.384(8)
C89 H89 0.9500
C89 C88 1.377(8)
C86 H86 0.9500
C86 C87 1.369(10)
C86 C85 1.367(9)
C57 H57 0.9500
C57 C58 1.388(9)
C87 H87 0.9500
C87 C88 1.391(9)
C4 H4 0.9500
C31 C60 1.530(6)
C6 H6 0.9500
C60 C61 1.384(6)
C2 H2 0.9500
C36 H36 0.9500
C26 H26 0.9500
C71 H71 0.9500
C71 C72 1.378(7)
C91 H91 0.9500
C16 H16 0.9500
C68 H68 0.9500
C33 H33 0.9500
C72 H72 0.9500
C61 H61 0.9500
C42 H42 0.9500
C23 H23 0.9500
C14 H14 0.9500
C79 H79 0.9500
C79 C78 1.391(8)
C98 H98 0.9500
C75 H75 0.9500
C75 C76 1.375(8)
C88 H88 0.9500
C77 H77 0.9500
C77 C78 1.380(9)
C77 C76 1.357(10)
C58 H58 0.9500
C78 H78 0.9500
C76 H76 0.9500
C85 H85 0.9500
Cl1 C108 1.706(8)
Cl2B C108 1.715(14)
Cl2A C108 1.644(10)
C108 H10U 0.9900
C108 H10V 0.9900
C108 H10W 0.9900
C108 H10X 0.9900
Cl4 C109 1.647(12)
Cl3 C109 1.709(12)
C109 H10Y 0.9900
C109 H 0.9900
S100 O104 1.440(4)
S100 O103 1.444(4)
S100 O102 1.419(4)
S100 C110 1.828(5)
F101 C110 1.352(6)
F100 C110 1.355(6)
F102 C110 1.315(6)
O101 C106 1.343(7)
O101 C105 1.453(7)
C104 H10A 0.9800
C104 H10B 0.9800
C104 H10C 0.9800
C104 C105 1.487(8)
C106 H10D 0.9900
C106 H10E 0.9900
C106 C107 1.562(8)
C105 H10F 0.9900
C105 H10G 0.9900
C107 H10H 0.9800
C107 H10I 0.9800
C107 H10J 0.9800
O100 C102 1.408(7)
O100 C101 1.421(6)
C102 H10K 0.9900
C102 H10L 0.9900
C102 C103 1.486(6)
C100 H10M 0.9800
C100 H10N 0.9800
C100 H10O 0.9800
C100 C101 1.513(7)
C103 H10P 0.9800
C103 H10Q 0.9800
C103 H10R 0.9800
C101 H10S 0.9900
C101 H10T 0.9900

loop_
_geom_torsion_atom_site_label_1
_geom_torsion_atom_site_label_2
_geom_torsion_atom_site_label_3
_geom_torsion_atom_site_label_4
_geom_torsion
Fe3 O31 C31 C32 86.1(4)
Fe3 O31 C31 C65 -153.8(2)
Fe3 O31 C31 C60 -32.9(4)
Fe3 O11 C11 C40 81.2(3)
Fe3 O11 C11 C12 -158.9(3)
Fe3 O11 C11 C45 -38.6(4)
Fe3 N31 C64 C63 -160.4(3)
Fe3 N31 C60 C31 -16.4(4)
Fe3 N31 C60 C61 162.6(3)
Fe3 N32 C49 C48 178.9(4)
Fe3 N32 C45 C11 8.5(4)
Fe3 N32 C45 C46 -176.3(4)
Fe3 N33 C91 C92 169.6(3)
Fe2 O31 C31 C32 -160.0(2)
Fe2 O31 C31 C65 -39.9(4)
Fe2 O31 C31 C60 81.0(3)
Fe2 O21 C21 C22 81.2(4)
Fe2 O21 C21 C55 -156.5(3)
Fe2 O21 C21 C50 -37.6(4)
Fe2 N23 N24 Fe4 -11.2(4)
Fe2 N23 N24 C83 178.5(3)
Fe2 N23 C81 C82 -179.3(3)
Fe2 N22 C65 C66 -178.1(3)
Fe2 N22 C65 C31 5.0(5)
Fe2 N22 C69 C68 -179.8(3)
Fe2 N21 C50 C51 166.2(4)
Fe2 N21 C50 C21 -12.9(4)
Fe2 N21 C54 C53 -164.3(4)
Fe4 O40 C99 C94 -10.0(8)
Fe4 O40 C99 C98 168.2(4)
Fe4 N34 N33 Fe3 8.4(4)
Fe4 N34 N33 C91 -179.9(3)
Fe4 N34 C93 C94 -1.2(6)
Fe4 N34 C93 C92 179.8(3)
Fe4 N14 C73 C74 15.4(7)
Fe4 N14 C73 C72 -167.7(3)
Fe4 N24 C83 C82 -165.2(4)
Fe4 N24 C83 C84 17.8(8)
Fe1 O21 C21 C22 -159.2(3)
Fe1 O21 C21 C55 -37.0(4)
Fe1 O21 C21 C50 81.9(3)
Fe1 O11 C11 C40 -36.4(4)
Fe1 O11 C11 C12 83.5(4)
Fe1 O11 C11 C45 -156.1(2)
Fe1 N13 N14 Fe4 -14.7(4)
Fe1 N13 N14 C73 175.2(3)
Fe1 N13 C71 C72 -174.8(3)
Fe1 N11 C40 C11 -11.3(4)
Fe1 N11 C40 C41 168.3(3)
Fe1 N11 C44 C43 -166.6(4)
Fe1 N12 C55 C56 -177.8(4)
Fe1 N12 C55 C21 3.2(5)
Fe1 N12 C59 C58 178.6(5)
O31 C31 C60 N31 28.9(4)
O31 C31 C60 C61 -150.0(4)
O40 Fe4 O1 Fe3 -73.0(6)
O40 Fe4 O1 Fe2 163.3(4)
O40 Fe4 O1 Fe1 51.1(6)
O40 C99 C98 C97 -176.2(5)
O11 C11 C12 C13 -149.2(4)
O11 C11 C12 C17 30.9(5)
O11 C11 C45 N32 17.2(5)
O11 C11 C45 C46 -157.9(4)
N31 C60 C61 C62 0.0(6)
N34 Fe4 O1 Fe3 -24.1(2)
N34 Fe4 O1 Fe2 -147.75(18)
N34 Fe4 O1 Fe1 100.05(17)
N34 N33 C91 C92 0.2(5)
N34 C93 C94 C99 5.6(7)
N34 C93 C94 C95 -171.1(4)
N34 C93 C92 C91 0.1(5)
N32 C49 C48 C47 -3.2(8)
N33 N34 C93 C94 179.1(4)
N33 N34 C93 C92 0.1(5)
N13 N14 C73 C74 -177.0(4)
N13 N14 C73 C72 -0.1(5)
N13 C71 C72 C73 0.2(5)
N11 C40 C11 O11 28.1(5)
N11 C40 C11 C12 -92.9(4)
N11 C40 C11 C45 144.5(4)
N11 C40 C41 C42 -0.3(7)
N11 C44 C43 C42 -0.8(7)
N12 C55 C56 C57 -1.8(9)
N12 C55 C21 O21 20.7(5)
N12 C55 C21 C22 143.0(4)
N12 C55 C21 C50 -95.3(5)
N12 C59 C58 C57 0.1(10)
N14 Fe4 O1 Fe3 -154.7(2)
N14 Fe4 O1 Fe2 81.66(18)
N14 Fe4 O1 Fe1 -30.55(17)
N14 N13 C71 C72 -0.3(5)
N14 C73 C74 C79 31.3(7)
N14 C73 C74 C75 -152.0(5)
N14 C73 C72 C71 0.0(5)
N23 N24 C83 C82 1.6(5)
N23 N24 C83 C84 -175.5(4)
N23 C81 C82 C83 0.6(6)
N22 C65 C66 C67 -2.9(7)
N22 C65 C31 O31 22.7(5)
N22 C65 C31 C32 143.9(4)
N22 C65 C31 C60 -94.3(4)
N22 C69 C68 C67 -0.7(7)
N21 C50 C51 C52 -0.8(7)
N21 C50 C21 O21 29.8(5)
N21 C50 C21 C22 -90.5(4)
N21 C50 C21 C55 146.5(4)
N24 Fe4 O1 Fe3 89.8(2)
N24 Fe4 O1 Fe2 -33.86(18)
N24 Fe4 O1 Fe1 -146.07(18)
N24 N23 C81 C82 0.3(5)
N24 C83 C82 C81 -1.4(6)
N24 C83 C84 C89 37.3(8)
N24 C83 C84 C85 -147.2(6)
C5 C37 C32 C31 3.6(6)
C5 C37 C32 C33 -177.6(4)
C5 C37 C36 C35 177.3(4)
C3 C27 C22 C21 -0.4(7)
C3 C27 C22 C23 178.4(4)
C3 C27 C26 C25 -177.5(4)
C37 C5 C4 C3 -171.2(4)
C37 C5 C6 C1 171.4(4)
C37 C32 C31 O31 30.5(5)
C37 C32 C31 C65 -88.3(5)
C37 C32 C31 C60 147.8(4)
C37 C32 C33 C34 -1.8(6)
C27 C3 C4 C5 172.3(4)
C27 C3 C2 C1 -172.5(4)
C27 C22 C21 O21 34.0(6)
C27 C22 C21 C55 -86.1(5)
C27 C22 C21 C50 151.2(4)
C27 C22 C23 C24 -1.8(7)
C93 N34 N33 Fe3 -171.8(3)
C93 N34 N33 C91 -0.2(5)
C93 C94 C99 O40 -1.1(7)
C93 C94 C99 C98 -179.3(4)
C93 C94 C95 C96 178.1(5)
C93 C92 C91 N33 -0.2(5)
C32 C37 C36 C35 -5.1(7)
C32 C31 C60 N31 -91.5(4)
C32 C31 C60 C61 89.5(5)
C40 N11 C44 C43 -1.0(7)
C40 C11 C12 C13 -31.3(5)
C40 C11 C12 C17 148.8(4)
C40 C11 C45 N32 -99.1(4)
C40 C11 C45 C46 85.9(5)
C40 C41 C42 C43 -1.4(7)
C13 C12 C17 C1 -177.9(4)
C13 C12 C17 C16 3.0(6)
C1 C17 C16 C15 177.8(4)
C65 N22 C69 C68 -1.9(7)
C65 C66 C67 C68 0.2(7)
C65 C31 C60 N31 146.4(4)
C65 C31 C60 C61 -32.6(6)
C94 C93 C92 C91 -178.9(5)
C94 C99 C98 C97 2.1(8)
C94 C95 C96 C97 0.4(8)
C11 C40 C41 C42 179.2(4)
C11 C12 C17 C1 2.0(6)
C11 C12 C17 C16 -177.1(4)
C63 C62 C61 C60 0.0(7)
C92 C93 C94 C99 -175.6(5)
C92 C93 C94 C95 7.7(7)
C22 C27 C26 C25 -0.4(7)
C12 C13 C14 C15 -1.1(7)
C12 C11 C45 N32 138.4(4)
C12 C11 C45 C46 -36.6(6)
C12 C17 C16 C15 -3.0(7)
C55 N12 C59 C58 -1.2(8)
C55 C56 C57 C58 0.6(11)
C64 N31 C60 C31 -179.1(4)
C64 N31 C60 C61 -0.1(6)
C64 C63 C62 C61 0.1(7)
C17 C1 C6 C5 -173.1(4)
C17 C1 C2 C3 173.5(4)
C44 N11 C40 C11 -178.1(4)
C44 N11 C40 C41 1.5(6)
C44 C43 C42 C41 1.9(7)
C73 C74 C79 C78 -179.9(5)
C73 C74 C75 C76 -179.0(5)
C69 N22 C65 C66 3.7(6)
C69 N22 C65 C31 -173.2(4)
C62 C63 C64 N31 -0.2(7)
C35 C34 C33 C32 -1.3(7)
C50 N21 C54 C53 -0.9(7)
C50 C51 C52 C53 0.4(7)
C66 C65 C31 O31 -154.2(4)
C66 C65 C31 C32 -32.9(5)
C66 C65 C31 C60 88.9(5)
C66 C67 C68 C69 1.5(7)
C41 C40 C11 O11 -151.5(4)
C41 C40 C11 C12 87.6(5)
C41 C40 C11 C45 -35.0(6)
C49 N32 C45 C11 -173.2(4)
C49 N32 C45 C46 2.0(6)
C49 C48 C47 C46 2.6(9)
C83 C84 C89 C88 177.2(5)
C83 C84 C85 C86 -176.7(6)
C51 C50 C21 O21 -149.3(4)
C51 C50 C21 C22 90.4(5)
C51 C50 C21 C55 -32.6(6)
C34 C35 C36 C37 2.0(7)
C81 N23 N24 Fe4 169.2(3)
C81 N23 N24 C83 -1.1(5)
C82 C83 C84 C89 -139.2(5)
C82 C83 C84 C85 36.3(8)
C25 C24 C23 C22 0.7(8)
C99 C94 C95 C96 1.3(7)
C74 C73 C72 C71 176.8(5)
C74 C79 C78 C77 -2.1(9)
C74 C75 C76 C77 -0.3(9)
C24 C25 C26 C27 -0.6(8)
C52 C53 C54 N21 0.5(7)
C95 C94 C99 O40 175.7(4)
C95 C94 C99 C98 -2.5(7)
C54 N21 C50 C51 1.1(6)
C54 N21 C50 C21 -178.1(4)
C54 C53 C52 C51 -0.2(7)
C59 N12 C55 C56 2.1(7)
C59 N12 C55 C21 -176.9(4)
C84 C83 C82 C81 175.6(5)
C84 C89 C88 C87 -1.4(9)
C47 C46 C45 N32 -2.5(7)
C47 C46 C45 C11 172.3(5)
C96 C97 C98 C99 -0.5(8)
C56 C55 C21 O21 -158.3(5)
C56 C55 C21 C22 -36.0(6)
C56 C55 C21 C50 85.7(6)
C56 C57 C58 C59 0.2(11)
C89 C84 C85 C86 -1.0(10)
C86 C87 C88 C89 0.4(11)
C87 C86 C85 C84 0.1(12)
C4 C5 C37 C32 58.0(6)
C4 C5 C37 C36 -124.6(4)
C4 C5 C6 C1 -4.0(6)
C4 C3 C27 C22 -117.1(5)
C4 C3 C27 C26 59.7(6)
C4 C3 C2 C1 3.5(6)
C21 C22 C23 C24 177.1(5)
C21 C55 C56 C57 177.1(6)
C21 C50 C51 C52 178.2(4)
C31 C32 C33 C34 177.0(4)
C31 C65 C66 C67 173.7(4)
C31 C60 C61 C62 178.9(4)
C6 C5 C37 C32 -117.3(5)
C6 C5 C37 C36 60.1(5)
C6 C5 C4 C3 4.1(6)
C6 C1 C17 C12 60.6(6)
C6 C1 C17 C16 -120.3(5)
C6 C1 C2 C3 -3.4(6)
C60 N31 C64 C63 0.2(6)
C2 C3 C27 C22 58.8(6)
C2 C3 C27 C26 -124.3(5)
C2 C3 C4 C5 -3.8(6)
C2 C1 C17 C12 -116.3(5)
C2 C1 C17 C16 62.9(5)
C2 C1 C6 C5 3.8(6)
C45 N32 C49 C48 0.9(7)
C45 C11 C12 C13 92.4(5)
C45 C11 C12 C17 -87.5(5)
C45 C46 C47 C48 0.1(8)
C36 C37 C32 C31 -173.9(4)
C36 C37 C32 C33 4.9(6)
C36 C35 C34 C33 1.2(7)
C26 C27 C22 C21 -177.3(4)
C26 C27 C22 C23 1.6(7)
C26 C25 C24 C23 0.5(8)
C71 N13 N14 Fe4 170.4(3)
C71 N13 N14 C73 0.2(5)
C16 C15 C14 C13 1.1(8)
C33 C32 C31 O31 -148.3(4)
C33 C32 C31 C65 92.9(5)
C33 C32 C31 C60 -30.9(5)
C72 C73 C74 C79 -145.1(5)
C72 C73 C74 C75 31.7(7)
C23 C22 C21 O21 -144.9(4)
C23 C22 C21 C55 95.0(5)
C23 C22 C21 C50 -27.7(6)
C14 C13 C12 C11 179.1(4)
C14 C13 C12 C17 -1.0(7)
C14 C15 C16 C17 0.9(7)
C79 C74 C75 C76 -2.1(8)
C98 C97 C96 C95 -0.8(8)
C75 C74 C79 C78 3.3(8)
C78 C77 C76 C75 1.5(10)
C76 C77 C78 C79 -0.3(10)
C85 C84 C89 C88 1.7(8)
C85 C86 C87 C88 0.3(12)
O104 S100 C110 F101 -68.4(4)
O104 S100 C110 F100 174.4(3)
O104 S100 C110 F102 53.0(4)
O103 S100 C110 F101 173.4(4)
O103 S100 C110 F100 56.3(4)
O103 S100 C110 F102 -65.1(4)
O102 S100 C110 F101 53.2(4)
O102 S100 C110 F100 -63.9(4)
O102 S100 C110 F102 174.7(4)
C106 O101 C105 C104 -174.0(6)
C105 O101 C106 C107 -176.1(7)
C102 O100 C101 C100 176.7(5)
C101 O100 C102 C103 178.8(5)
